data_4309354
loop_
_publ_author_name
'Neil Burford'
'Jeff C. Landry'
'Michael J. Ferguson'
'Robert McDonald'

_publ_contact_author_address
;Department of Chemistry
Dalhousie University
Halifax, NS. CANADA
B3H 4J3
;
_publ_contact_author_email neil.burford@dal.ca
_publ_contact_author_fax 902-494-1310
_publ_contact_author_name 'Neil Burford'
_publ_contact_author_phone 902-494-3190
_publ_section_title
;
Synthesis of cyclo-2,4,6-Triarsa-1,3,5-triazanes
from cyclo-2,4-Diarsa-1,3-diazanes Demonstrating the General Influence of
Substituent Steric Strain on the Relative Stability of Pnictazane Oligomers
;
_journal_name_full 'Inorganic Chemistry'
_journal_page_first 5897
_journal_page_last 5902
_journal_paper_doi 10.1021/ic050532m
_journal_volume 44
_journal_year 2005
_chemical_formula_moiety 'C37 H53 As3 Cl8 Ga N3'
_chemical_formula_sum 'C37 H53 As3 Cl8 Ga N3'
_chemical_formula_weight 1117.90
_chemical_melting_point 456.5(15)
_chemical_name_common 'DippNAsCl Trimer Cation Gallate'
_space_group_IT_number 2
_symmetry_cell_setting triclinic
_symmetry_Int_Tables_number 2
_symmetry_space_group_name_Hall '-P 1'
_symmetry_space_group_name_H-M 'P -1'
_atom_sites_solution_hydrogens geom
_atom_sites_solution_primary direct
_atom_sites_solution_secondary difmap
_audit_creation_method SHELXL-97
_cell_angle_alpha 87.3630(10)
_cell_angle_beta 81.2030(10)
_cell_angle_gamma 79.0670(10)
_cell_formula_units_Z 2
_cell_length_a 10.5083(5)
_cell_length_b 14.0826(6)
_cell_length_c 16.5909(8)
_cell_measurement_temperature 193(2)
_cell_measurement_theta_max 26.380
_cell_measurement_theta_min 2.190
_cell_volume 2381.90(19)
_computing_structure_refinement 'SHELXL-97 (Sheldrick, 1997)'
_diffrn_ambient_temperature 193(2)
_diffrn_measured_fraction_theta_full 0.993
_diffrn_measured_fraction_theta_max 0.993
_diffrn_radiation_monochromator graphite
_diffrn_radiation_probe x-ray
_diffrn_radiation_type MoK\a
_diffrn_radiation_wavelength 0.71073
_diffrn_reflns_av_R_equivalents 0.0178
_diffrn_reflns_av_sigmaI/netI 0.0273
_diffrn_reflns_limit_h_max 13
_diffrn_reflns_limit_h_min -13
_diffrn_reflns_limit_k_max 17
_diffrn_reflns_limit_k_min -17
_diffrn_reflns_limit_l_max 20
_diffrn_reflns_limit_l_min -20
_diffrn_reflns_number 18217
_diffrn_reflns_theta_full 26.40
_diffrn_reflns_theta_max 26.40
_diffrn_reflns_theta_min 1.24
_diffrn_source 'fine-focus sealed tube'
_exptl_absorpt_coefficient_mu 3.124
_exptl_absorpt_correction_T_max 0.4859
_exptl_absorpt_correction_T_min 0.3215
_exptl_absorpt_correction_type none
_exptl_absorpt_process_details integration
_exptl_crystal_colour Yellow
_exptl_crystal_density_diffrn 1.559
_exptl_crystal_density_method 'not measured'
_exptl_crystal_description Fragment
_exptl_crystal_F_000 1124
_exptl_crystal_size_max 0.47
_exptl_crystal_size_mid 0.43
_exptl_crystal_size_min 0.27
_refine_diff_density_max 0.620
_refine_diff_density_min -1.155
_refine_diff_density_rms 0.072
_refine_ls_extinction_method none
_refine_ls_goodness_of_fit_ref 1.049
_refine_ls_hydrogen_treatment mixed
_refine_ls_matrix_type full
_refine_ls_number_parameters 469
_refine_ls_number_reflns 9698
_refine_ls_number_restraints 0
_refine_ls_restrained_S_all 1.049
_refine_ls_R_factor_all 0.0317
_refine_ls_R_factor_gt 0.0264
_refine_ls_shift/su_max 0.001
_refine_ls_shift/su_mean 0.000
_refine_ls_structure_factor_coef Fsqd
_refine_ls_weighting_details 'calc w=1/[\s^2^(Fo^2^)+(0.0359P)^2^+1.9445P] where P=(Fo^2^+2Fc^2^)/3'
_refine_ls_weighting_scheme calc
_refine_ls_wR_factor_gt 0.0686
_refine_ls_wR_factor_ref 0.0742
_reflns_number_gt 8572
_reflns_number_total 9698
_reflns_threshold_expression >2sigma(I)
_cod_data_source_file ic050532msi20050407_085836_3.cif
_cod_data_source_block dal0446
_cod_depositor_comments
;
The following automatic conversions were performed:
_chemical_melting_point value '455-458' changed to '456.5(15)' - took
average value and fixed precision.
Automatic conversion script
Id: cif_fix_values 1391 2010-09-07 12:51:13Z saulius 
;
_cod_original_cell_volume 2381.91(19)
_cod_database_code 4309354

loop_
_symmetry_equiv_pos_as_xyz
'x, y, z'
'-x, -y, -z'

loop_
_atom_site_label
_atom_site_type_symbol
_atom_site_fract_x
_atom_site_fract_y
_atom_site_fract_z
_atom_site_U_iso_or_equiv
_atom_site_adp_type
_atom_site_occupancy
_atom_site_symmetry_multiplicity
_atom_site_calc_flag
_atom_site_refinement_flags
_atom_site_disorder_assembly
_atom_site_disorder_group
As1 As 0.16559(2) 0.410690(17) -0.382310(14) 0.02406(6) Uani 1 1 d . . .
As2 As 0.23113(2) 0.384683(17) -0.190775(14) 0.02461(6) Uani 1 1 d . . .
As3 As 0.23505(2) 0.188852(16) -0.294938(13) 0.02108(6) Uani 1 1 d . . .
Cl1 Cl 0.34344(7) 0.46574(5) -0.43642(4) 0.04084(16) Uani 1 1 d . . .
Cl2 Cl 0.43922(6) 0.37060(5) -0.24493(4) 0.03839(15) Uani 1 1 d . . .
N1 N 0.14503(19) 0.43998(13) -0.27430(11) 0.0225(4) Uani 1 1 d . . .
N2 N 0.21884(19) 0.25610(14) -0.20360(11) 0.0223(4) Uani 1 1 d . . .
N3 N 0.23948(18) 0.27870(14) -0.37440(11) 0.0216(4) Uani 1 1 d . . .
C11 C 0.0566(2) 0.53190(17) -0.25424(14) 0.0250(5) Uani 1 1 d . . .
C12 C 0.1092(3) 0.61376(17) -0.24065(14) 0.0289(5) Uani 1 1 d . . .
C13 C 0.0209(3) 0.69932(19) -0.21868(16) 0.0370(6) Uani 1 1 d . . .
H13 H 0.0537 0.7548 -0.2069 0.044 Uiso 1 1 calc R . .
C14 C -0.1113(3) 0.7050(2) -0.21372(17) 0.0411(7) Uani 1 1 d . . .
H14 H -0.1691 0.7641 -0.1990 0.049 Uiso 1 1 calc R . .
C15 C -0.1609(3) 0.6252(2) -0.22997(17) 0.0373(6) Uani 1 1 d . . .
H15 H -0.2529 0.6306 -0.2277 0.045 Uiso 1 1 calc R . .
C16 C -0.0791(3) 0.53653(18) -0.24966(15) 0.0298(5) Uani 1 1 d . . .
C17 C 0.2552(3) 0.61350(19) -0.24922(16) 0.0346(6) Uani 1 1 d . . .
H17 H 0.3020 0.5496 -0.2718 0.042 Uiso 1 1 calc R . .
C18 C 0.3001(3) 0.6238(3) -0.1673(2) 0.0536(8) Uani 1 1 d . . .
H18A H 0.2776 0.5713 -0.1302 0.064 Uiso 1 1 calc R . .
H18B H 0.2563 0.6862 -0.1437 0.064 Uiso 1 1 calc R . .
H18C H 0.3952 0.6205 -0.1754 0.064 Uiso 1 1 calc R . .
C19 C 0.2951(4) 0.6922(2) -0.3097(2) 0.0585(9) Uani 1 1 d . . .
H19A H 0.2578 0.6890 -0.3599 0.070 Uiso 1 1 calc R . .
H19B H 0.3908 0.6820 -0.3224 0.070 Uiso 1 1 calc R . .
H19C H 0.2621 0.7559 -0.2854 0.070 Uiso 1 1 calc R . .
C20 C -0.1418(3) 0.4520(2) -0.26676(18) 0.0384(6) Uani 1 1 d . . .
H20 H -0.0721 0.3925 -0.2718 0.046 Uiso 1 1 calc R . .
C21 C -0.1980(3) 0.4676(3) -0.3472(2) 0.0545(8) Uani 1 1 d . . .
H21A H -0.2372 0.4121 -0.3569 0.065 Uiso 1 1 calc R . .
H21B H -0.1276 0.4742 -0.3921 0.065 Uiso 1 1 calc R . .
H21C H -0.2652 0.5265 -0.3443 0.065 Uiso 1 1 calc R . .
C22 C -0.2495(3) 0.4342(3) -0.1975(2) 0.0536(8) Uani 1 1 d . . .
H22A H -0.2917 0.3827 -0.2128 0.064 Uiso 1 1 calc R . .
H22B H -0.3148 0.4937 -0.1878 0.064 Uiso 1 1 calc R . .
H22C H -0.2108 0.4149 -0.1478 0.064 Uiso 1 1 calc R . .
C31 C 0.2226(2) 0.19834(17) -0.12817(14) 0.0249(5) Uani 1 1 d . . .
C32 C 0.3358(3) 0.13064(19) -0.11700(15) 0.0308(5) Uani 1 1 d . . .
C33 C 0.3342(3) 0.0775(2) -0.04399(17) 0.0417(7) Uani 1 1 d . . .
H33 H 0.4088 0.0302 -0.0358 0.050 Uiso 1 1 calc R . .
C34 C 0.2274(3) 0.0917(2) 0.01662(17) 0.0468(7) Uani 1 1 d . . .
H34 H 0.2289 0.0549 0.0660 0.056 Uiso 1 1 calc R . .
C35 C 0.1185(3) 0.1595(2) 0.00506(16) 0.0392(6) Uani 1 1 d . . .
H35 H 0.0459 0.1701 0.0475 0.047 Uiso 1 1 calc R . .
C36 C 0.1121(3) 0.21315(18) -0.06747(14) 0.0291(5) Uani 1 1 d . . .
C37 C 0.4609(3) 0.1108(2) -0.17864(16) 0.0336(6) Uani 1 1 d . . .
H37 H 0.4460 0.1523 -0.2281 0.040 Uiso 1 1 calc R . .
C38 C 0.5770(3) 0.1378(3) -0.1451(2) 0.0470(7) Uani 1 1 d . . .
H38A H 0.6538 0.1297 -0.1876 0.056 Uiso 1 1 calc R . .
H38B H 0.5968 0.0956 -0.0982 0.056 Uiso 1 1 calc R . .
H38C H 0.5548 0.2053 -0.1279 0.056 Uiso 1 1 calc R . .
C39 C 0.4909(3) 0.0055(2) -0.2047(2) 0.0480(7) Uani 1 1 d . . .
H39A H 0.4153 -0.0099 -0.2260 0.058 Uiso 1 1 calc R . .
H39B H 0.5092 -0.0367 -0.1576 0.058 Uiso 1 1 calc R . .
H39C H 0.5676 -0.0045 -0.2473 0.058 Uiso 1 1 calc R . .
C40 C -0.0138(3) 0.2844(2) -0.07558(16) 0.0337(6) Uani 1 1 d . . .
H40 H -0.0088 0.3088 -0.1333 0.040 Uiso 1 1 calc R . .
C41 C -0.0288(3) 0.3714(2) -0.01986(19) 0.0476(7) Uani 1 1 d . . .
H41A H -0.1104 0.4163 -0.0258 0.057 Uiso 1 1 calc R . .
H41B H 0.0456 0.4046 -0.0353 0.057 Uiso 1 1 calc R . .
H41C H -0.0311 0.3488 0.0370 0.057 Uiso 1 1 calc R . .
C42 C -0.1337(3) 0.2351(3) -0.05627(19) 0.0476(7) Uani 1 1 d . . .
H42A H -0.2123 0.2808 -0.0670 0.057 Uiso 1 1 calc R . .
H42B H -0.1441 0.2147 0.0013 0.057 Uiso 1 1 calc R . .
H42C H -0.1213 0.1784 -0.0907 0.057 Uiso 1 1 calc R . .
C51 C 0.2872(2) 0.23912(16) -0.45612(13) 0.0225(5) Uani 1 1 d . . .
C52 C 0.1973(2) 0.23700(17) -0.51057(14) 0.0263(5) Uani 1 1 d . . .
C53 C 0.2492(3) 0.2103(2) -0.59110(16) 0.0360(6) Uani 1 1 d . . .
H53 H 0.1914 0.2100 -0.6298 0.043 Uiso 1 1 calc R . .
C54 C 0.3817(3) 0.1847(2) -0.61507(16) 0.0408(7) Uani 1 1 d . . .
H54 H 0.4146 0.1683 -0.6702 0.049 Uiso 1 1 calc R . .
C55 C 0.4673(3) 0.1827(2) -0.55974(16) 0.0362(6) Uani 1 1 d . . .
H55 H 0.5586 0.1623 -0.5769 0.043 Uiso 1 1 calc R . .
C56 C 0.4230(2) 0.20982(18) -0.47887(15) 0.0285(5) Uani 1 1 d . . .
C57 C 0.0493(2) 0.25589(18) -0.48689(15) 0.0285(5) Uani 1 1 d . . .
H57 H 0.0283 0.2745 -0.4282 0.034 Uiso 1 1 calc R . .
C58 C -0.0022(3) 0.1623(2) -0.49623(19) 0.0426(7) Uani 1 1 d . . .
H58A H -0.0976 0.1740 -0.4805 0.051 Uiso 1 1 calc R . .
H58B H 0.0384 0.1113 -0.4610 0.051 Uiso 1 1 calc R . .
H58C H 0.0197 0.1419 -0.5532 0.051 Uiso 1 1 calc R . .
C59 C -0.0185(3) 0.3379(2) -0.53787(18) 0.0430(7) Uani 1 1 d . . .
H59A H 0.0125 0.3977 -0.5297 0.052 Uiso 1 1 calc R . .
H59B H -0.1135 0.3475 -0.5209 0.052 Uiso 1 1 calc R . .
H59C H 0.0019 0.3212 -0.5957 0.052 Uiso 1 1 calc R . .
C60 C 0.5225(3) 0.2036(2) -0.42076(17) 0.0375(6) Uani 1 1 d . . .
H60 H 0.4747 0.2285 -0.3669 0.045 Uiso 1 1 calc R . .
C61 C 0.5863(4) 0.0982(3) -0.4083(2) 0.0578(9) Uani 1 1 d . . .
H61A H 0.6552 0.0951 -0.3741 0.069 Uiso 1 1 calc R . .
H61B H 0.6245 0.0697 -0.4613 0.069 Uiso 1 1 calc R . .
H61C H 0.5199 0.0622 -0.3814 0.069 Uiso 1 1 calc R . .
C62 C 0.6263(3) 0.2645(3) -0.4491(2) 0.0557(9) Uani 1 1 d . . .
H62A H 0.5837 0.3304 -0.4621 0.067 Uiso 1 1 calc R . .
H62B H 0.6827 0.2360 -0.4979 0.067 Uiso 1 1 calc R . .
H62C H 0.6793 0.2665 -0.4057 0.067 Uiso 1 1 calc R . .
Ga Ga 0.03348(3) 0.00389(2) -0.267223(18) 0.03101(7) Uani 1 1 d . . .
Cl3 Cl -0.01857(6) 0.16694(4) -0.27255(4) 0.03300(14) Uani 1 1 d . . .
Cl4 Cl 0.18804(7) -0.03684(6) -0.36746(5) 0.04864(18) Uani 1 1 d . . .
Cl5 Cl -0.14417(7) -0.04514(5) -0.27685(6) 0.05013(19) Uani 1 1 d . . .
Cl6 Cl 0.10390(10) -0.03574(7) -0.15326(5) 0.0596(2) Uani 1 1 d . . .
Cl1S Cl 0.46492(15) 0.23909(10) 0.09517(9) 0.0971(4) Uani 1 1 d . . .
Cl2S Cl 0.4181(2) 0.40668(12) -0.00995(10) 0.1247(6) Uani 1 1 d . . .
C1S C 0.3605(5) 0.3087(3) 0.0334(2) 0.0726(11) Uani 1 1 d . . .
H1SA H 0.3473 0.2675 -0.0103 0.087 Uiso 1 1 calc R . .
H1SB H 0.2742 0.3307 0.0667 0.087 Uiso 1 1 calc R . .

loop_
_atom_site_aniso_label
_atom_site_aniso_U_11
_atom_site_aniso_U_22
_atom_site_aniso_U_33
_atom_site_aniso_U_23
_atom_site_aniso_U_13
_atom_site_aniso_U_12
As1 0.02870(13) 0.02022(12) 0.02248(12) 0.00096(9) -0.00528(9) -0.00167(9)
As2 0.02862(13) 0.02260(12) 0.02415(12) -0.00031(9) -0.00730(9) -0.00589(10)
As3 0.02173(12) 0.01880(11) 0.02200(11) 0.00096(8) -0.00258(8) -0.00275(9)
Cl1 0.0478(4) 0.0353(3) 0.0382(3) 0.0047(3) 0.0062(3) -0.0159(3)
Cl2 0.0261(3) 0.0380(4) 0.0540(4) 0.0033(3) -0.0101(3) -0.0109(3)
N1 0.0255(10) 0.0193(9) 0.0223(9) 0.0003(7) -0.0052(7) -0.0021(8)
N2 0.0255(10) 0.0209(9) 0.0207(9) 0.0017(7) -0.0043(7) -0.0043(8)
N3 0.0225(9) 0.0206(9) 0.0207(9) 0.0000(7) -0.0022(7) -0.0026(7)
C11 0.0318(13) 0.0204(11) 0.0215(11) 0.0012(9) -0.0036(9) -0.0018(10)
C12 0.0417(15) 0.0229(12) 0.0218(11) -0.0005(9) -0.0035(10) -0.0063(11)
C13 0.0563(18) 0.0216(12) 0.0319(13) -0.0020(10) -0.0047(12) -0.0053(12)
C14 0.0519(18) 0.0275(14) 0.0366(14) -0.0037(11) -0.0012(13) 0.0078(12)
C15 0.0346(14) 0.0339(14) 0.0383(14) -0.0018(11) -0.0033(11) 0.0051(11)
C16 0.0319(13) 0.0280(13) 0.0273(12) 0.0010(10) -0.0037(10) -0.0012(10)
C17 0.0426(16) 0.0265(13) 0.0368(14) -0.0010(11) -0.0024(11) -0.0144(11)
C18 0.0503(19) 0.062(2) 0.0545(19) -0.0130(16) -0.0122(15) -0.0205(17)
C19 0.065(2) 0.0444(19) 0.066(2) 0.0126(16) 0.0048(18) -0.0241(17)
C20 0.0277(14) 0.0343(14) 0.0530(17) -0.0035(12) -0.0071(12) -0.0039(11)
C21 0.0474(19) 0.064(2) 0.056(2) -0.0142(17) -0.0140(15) -0.0127(16)
C22 0.0360(17) 0.058(2) 0.068(2) 0.0113(17) -0.0078(15) -0.0140(15)
C31 0.0292(12) 0.0245(12) 0.0222(11) 0.0029(9) -0.0068(9) -0.0061(10)
C32 0.0330(13) 0.0306(13) 0.0289(12) 0.0051(10) -0.0083(10) -0.0043(11)
C33 0.0426(16) 0.0419(16) 0.0377(15) 0.0140(12) -0.0117(12) 0.0010(13)
C34 0.0563(19) 0.0515(18) 0.0312(14) 0.0192(13) -0.0099(13) -0.0088(15)
C35 0.0424(16) 0.0444(16) 0.0279(13) 0.0050(11) 0.0012(11) -0.0076(13)
C36 0.0323(13) 0.0302(13) 0.0248(12) 0.0014(10) -0.0035(10) -0.0069(10)
C37 0.0277(13) 0.0337(14) 0.0367(14) 0.0053(11) -0.0070(11) 0.0019(11)
C38 0.0319(15) 0.0557(19) 0.0522(18) 0.0044(15) -0.0122(13) -0.0015(14)
C39 0.0428(17) 0.0372(16) 0.0580(19) 0.0008(14) -0.0019(14) 0.0028(13)
C40 0.0314(14) 0.0380(14) 0.0277(12) 0.0017(11) 0.0026(10) -0.0022(11)
C41 0.0509(19) 0.0430(17) 0.0430(16) -0.0085(13) 0.0030(14) 0.0002(14)
C42 0.0339(15) 0.061(2) 0.0452(17) 0.0041(15) 0.0019(13) -0.0094(14)
C51 0.0254(12) 0.0201(11) 0.0208(11) 0.0009(8) -0.0006(9) -0.0042(9)
C52 0.0316(13) 0.0226(11) 0.0245(11) 0.0009(9) -0.0042(9) -0.0050(10)
C53 0.0442(16) 0.0381(15) 0.0267(13) -0.0029(11) -0.0069(11) -0.0084(12)
C54 0.0477(17) 0.0457(17) 0.0256(13) -0.0101(11) 0.0056(12) -0.0065(13)
C55 0.0318(14) 0.0375(15) 0.0341(14) -0.0049(11) 0.0071(11) -0.0019(11)
C56 0.0297(13) 0.0263(12) 0.0281(12) 0.0000(10) 0.0002(10) -0.0053(10)
C57 0.0291(13) 0.0301(13) 0.0271(12) -0.0019(10) -0.0087(10) -0.0040(10)
C58 0.0368(15) 0.0433(17) 0.0516(17) -0.0069(13) -0.0093(13) -0.0132(13)
C59 0.0433(16) 0.0462(17) 0.0370(15) 0.0030(12) -0.0144(12) 0.0038(13)
C60 0.0220(12) 0.0518(17) 0.0350(14) -0.0028(12) 0.0002(10) -0.0004(12)
C61 0.050(2) 0.063(2) 0.054(2) 0.0111(17) -0.0092(16) 0.0063(17)
C62 0.0312(16) 0.070(2) 0.068(2) 0.0005(18) -0.0096(15) -0.0135(15)
Ga 0.03056(15) 0.02390(14) 0.03897(16) -0.00048(11) -0.00198(12) -0.00857(11)
Cl3 0.0334(3) 0.0241(3) 0.0403(3) -0.0029(2) 0.0004(3) -0.0065(2)
Cl4 0.0397(4) 0.0404(4) 0.0589(5) -0.0125(3) 0.0086(3) 0.0000(3)
Cl5 0.0346(4) 0.0373(4) 0.0816(6) -0.0079(4) -0.0076(4) -0.0135(3)
Cl6 0.0793(6) 0.0551(5) 0.0528(5) 0.0166(4) -0.0257(4) -0.0247(5)
Cl1S 0.1120(10) 0.0805(8) 0.1128(10) 0.0144(7) -0.0587(8) -0.0234(7)
Cl2S 0.1810(17) 0.1009(11) 0.1162(11) 0.0365(9) -0.0547(11) -0.0694(11)
C1S 0.084(3) 0.082(3) 0.057(2) -0.002(2) -0.017(2) -0.022(2)

loop_
_atom_type_symbol
_atom_type_description
_atom_type_scat_dispersion_real
_atom_type_scat_dispersion_imag
_atom_type_scat_source
C C 0.0033 0.0016 'International Tables Vol C Tables 4.2.6.8 and 6.1.1.4'
H H 0.0000 0.0000 'International Tables Vol C Tables 4.2.6.8 and 6.1.1.4'
N N 0.0061 0.0033 'International Tables Vol C Tables 4.2.6.8 and 6.1.1.4'
Cl Cl 0.1484 0.1585 'International Tables Vol C Tables 4.2.6.8 and 6.1.1.4'
Ga Ga 0.2307 1.6083 'International Tables Vol C Tables 4.2.6.8 and 6.1.1.4'
As As 0.0499 2.0058 'International Tables Vol C Tables 4.2.6.8 and 6.1.1.4'

loop_
_geom_angle_atom_site_label_1
_geom_angle_atom_site_label_2
_geom_angle_atom_site_label_3
_geom_angle
_geom_angle_site_symmetry_1
_geom_angle_site_symmetry_3
_geom_angle_publ_flag
N1 As1 N3 98.44(8) . . ?
N1 As1 Cl1 104.19(6) . . ?
N3 As1 Cl1 98.87(6) . . ?
N1 As2 N2 99.13(8) . . ?
N1 As2 Cl2 102.68(6) . . ?
N2 As2 Cl2 96.34(6) . . ?
N3 As3 N2 103.80(8) . . ?
C11 N1 As1 113.18(14) . . ?
C11 N1 As2 114.42(14) . . ?
As1 N1 As2 131.77(11) . . ?
C31 N2 As3 115.46(15) . . ?
C31 N2 As2 113.48(14) . . ?
As3 N2 As2 129.83(10) . . ?
C51 N3 As3 113.96(14) . . ?
C51 N3 As1 110.14(14) . . ?
As3 N3 As1 134.49(11) . . ?
C16 C11 C12 121.6(2) . . ?
C16 C11 N1 119.0(2) . . ?
C12 C11 N1 119.4(2) . . ?
C13 C12 C11 117.5(2) . . ?
C13 C12 C17 119.0(2) . . ?
C11 C12 C17 123.4(2) . . ?
C14 C13 C12 121.6(3) . . ?
C13 C14 C15 120.1(3) . . ?
C14 C15 C16 121.5(3) . . ?
C15 C16 C11 117.6(2) . . ?
C15 C16 C20 118.2(2) . . ?
C11 C16 C20 124.2(2) . . ?
C12 C17 C18 112.3(2) . . ?
C12 C17 C19 111.4(2) . . ?
C18 C17 C19 110.4(3) . . ?
C16 C20 C22 112.1(2) . . ?
C16 C20 C21 111.2(2) . . ?
C22 C20 C21 109.6(3) . . ?
C36 C31 C32 121.3(2) . . ?
C36 C31 N2 118.6(2) . . ?
C32 C31 N2 120.0(2) . . ?
C33 C32 C31 117.7(2) . . ?
C33 C32 C37 117.2(2) . . ?
C31 C32 C37 125.1(2) . . ?
C34 C33 C32 121.8(3) . . ?
C35 C34 C33 119.5(3) . . ?
C34 C35 C36 121.6(3) . . ?
C35 C36 C31 117.9(2) . . ?
C35 C36 C40 117.8(2) . . ?
C31 C36 C40 124.2(2) . . ?
C39 C37 C32 110.7(2) . . ?
C39 C37 C38 111.1(2) . . ?
C32 C37 C38 111.5(2) . . ?
C36 C40 C42 111.2(2) . . ?
C36 C40 C41 110.7(2) . . ?
C42 C40 C41 110.4(2) . . ?
C56 C51 C52 122.2(2) . . ?
C56 C51 N3 118.3(2) . . ?
C52 C51 N3 119.4(2) . . ?
C53 C52 C51 117.1(2) . . ?
C53 C52 C57 118.2(2) . . ?
C51 C52 C57 124.6(2) . . ?
C54 C53 C52 121.4(3) . . ?
C53 C54 C55 120.4(2) . . ?
C54 C55 C56 121.4(3) . . ?
C55 C56 C51 117.3(2) . . ?
C55 C56 C60 118.6(2) . . ?
C51 C56 C60 124.0(2) . . ?
C52 C57 C59 112.1(2) . . ?
C52 C57 C58 109.2(2) . . ?
C59 C57 C58 110.3(2) . . ?
C56 C60 C62 112.7(2) . . ?
C56 C60 C61 109.9(3) . . ?
C62 C60 C61 110.5(3) . . ?
Cl5 Ga Cl6 113.23(4) . . ?
Cl5 Ga Cl4 114.18(3) . . ?
Cl6 Ga Cl4 110.25(4) . . ?
Cl5 Ga Cl3 105.20(3) . . ?
Cl6 Ga Cl3 107.27(3) . . ?
Cl4 Ga Cl3 106.09(3) . . ?
Cl2S C1S Cl1S 113.4(3) . . ?

loop_
_geom_bond_atom_site_label_1
_geom_bond_atom_site_label_2
_geom_bond_distance
_geom_bond_site_symmetry_2
_geom_bond_publ_flag
As1 N1 1.8286(19) . ?
As1 N3 1.8806(19) . ?
As1 Cl1 2.2072(7) . ?
As2 N1 1.8337(19) . ?
As2 N2 1.8637(19) . ?
As2 Cl2 2.2090(7) . ?
As3 N3 1.7864(18) . ?
As3 N2 1.7928(19) . ?
N1 C11 1.463(3) . ?
N2 C31 1.462(3) . ?
N3 C51 1.468(3) . ?
C11 C16 1.405(4) . ?
C11 C12 1.410(3) . ?
C12 C13 1.399(4) . ?
C12 C17 1.519(4) . ?
C13 C14 1.366(4) . ?
C14 C15 1.380(4) . ?
C15 C16 1.396(4) . ?
C16 C20 1.523(4) . ?
C17 C18 1.527(4) . ?
C17 C19 1.535(4) . ?
C20 C22 1.531(4) . ?
C20 C21 1.531(4) . ?
C31 C36 1.405(3) . ?
C31 C32 1.407(3) . ?
C32 C33 1.394(4) . ?
C32 C37 1.526(4) . ?
C33 C34 1.378(4) . ?
C34 C35 1.377(4) . ?
C35 C36 1.395(4) . ?
C36 C40 1.521(4) . ?
C37 C39 1.525(4) . ?
C37 C38 1.531(4) . ?
C40 C42 1.536(4) . ?
C40 C41 1.539(4) . ?
C51 C56 1.405(3) . ?
C51 C52 1.409(3) . ?
C52 C53 1.403(3) . ?
C52 C57 1.519(3) . ?
C53 C54 1.371(4) . ?
C54 C55 1.376(4) . ?
C55 C56 1.397(4) . ?
C56 C60 1.515(4) . ?
C57 C59 1.530(4) . ?
C57 C58 1.540(4) . ?
C60 C62 1.519(4) . ?
C60 C61 1.527(4) . ?
Ga Cl5 2.1396(8) . ?
Ga Cl6 2.1466(9) . ?
Ga Cl4 2.1542(8) . ?
Ga Cl3 2.2581(7) . ?
Cl1S C1S 1.748(4) . ?
Cl2S C1S 1.697(4) . ?

loop_
_geom_torsion_atom_site_label_1
_geom_torsion_atom_site_label_2
_geom_torsion_atom_site_label_3
_geom_torsion_atom_site_label_4
_geom_torsion
_geom_torsion_site_symmetry_1
_geom_torsion_site_symmetry_2
_geom_torsion_site_symmetry_3
_geom_torsion_site_symmetry_4
_geom_torsion_publ_flag
N3 As1 N1 C11 -164.22(16) . . . . ?
Cl1 As1 N1 C11 94.34(15) . . . . ?
N3 As1 N1 As2 25.57(15) . . . . ?
Cl1 As1 N1 As2 -75.87(14) . . . . ?
N2 As2 N1 C11 138.85(16) . . . . ?
Cl2 As2 N1 C11 -122.47(15) . . . . ?
N2 As2 N1 As1 -51.03(15) . . . . ?
Cl2 As2 N1 As1 47.64(14) . . . . ?
N3 As3 N2 C31 -175.61(16) . . . . ?
N3 As3 N2 As2 -9.32(16) . . . . ?
N1 As2 N2 C31 -153.49(16) . . . . ?
Cl2 As2 N2 C31 102.53(15) . . . . ?
N1 As2 N2 As3 39.99(15) . . . . ?
Cl2 As2 N2 As3 -63.99(13) . . . . ?
N2 As3 N3 C51 164.48(15) . . . . ?
N2 As3 N3 As1 -30.85(17) . . . . ?
N1 As1 N3 C51 -170.50(15) . . . . ?
Cl1 As1 N3 C51 -64.60(14) . . . . ?
N1 As1 N3 As3 24.41(16) . . . . ?
Cl1 As1 N3 As3 130.31(14) . . . . ?
As1 N1 C11 C16 75.4(2) . . . . ?
As2 N1 C11 C16 -112.6(2) . . . . ?
As1 N1 C11 C12 -104.0(2) . . . . ?
As2 N1 C11 C12 68.0(2) . . . . ?
C16 C11 C12 C13 2.8(3) . . . . ?
N1 C11 C12 C13 -177.7(2) . . . . ?
C16 C11 C12 C17 -176.7(2) . . . . ?
N1 C11 C12 C17 2.7(3) . . . . ?
C11 C12 C13 C14 -2.6(4) . . . . ?
C17 C12 C13 C14 177.0(2) . . . . ?
C12 C13 C14 C15 0.4(4) . . . . ?
C13 C14 C15 C16 1.7(4) . . . . ?
C14 C15 C16 C11 -1.4(4) . . . . ?
C14 C15 C16 C20 -180.0(3) . . . . ?
C12 C11 C16 C15 -0.9(4) . . . . ?
N1 C11 C16 C15 179.7(2) . . . . ?
C12 C11 C16 C20 177.6(2) . . . . ?
N1 C11 C16 C20 -1.9(4) . . . . ?
C13 C12 C17 C18 69.0(3) . . . . ?
C11 C12 C17 C18 -111.4(3) . . . . ?
C13 C12 C17 C19 -55.5(3) . . . . ?
C11 C12 C17 C19 124.1(3) . . . . ?
C15 C16 C20 C22 -53.3(3) . . . . ?
C11 C16 C20 C22 128.3(3) . . . . ?
C15 C16 C20 C21 69.8(3) . . . . ?
C11 C16 C20 C21 -108.7(3) . . . . ?
As3 N2 C31 C36 -118.4(2) . . . . ?
As2 N2 C31 C36 73.0(2) . . . . ?
As3 N2 C31 C32 62.5(3) . . . . ?
As2 N2 C31 C32 -106.1(2) . . . . ?
C36 C31 C32 C33 0.9(4) . . . . ?
N2 C31 C32 C33 180.0(2) . . . . ?
C36 C31 C32 C37 -178.9(2) . . . . ?
N2 C31 C32 C37 0.1(4) . . . . ?
C31 C32 C33 C34 -1.6(4) . . . . ?
C37 C32 C33 C34 178.2(3) . . . . ?
C32 C33 C34 C35 0.5(5) . . . . ?
C33 C34 C35 C36 1.5(5) . . . . ?
C34 C35 C36 C31 -2.1(4) . . . . ?
C34 C35 C36 C40 178.2(3) . . . . ?
C32 C31 C36 C35 0.9(4) . . . . ?
N2 C31 C36 C35 -178.2(2) . . . . ?
C32 C31 C36 C40 -179.5(2) . . . . ?
N2 C31 C36 C40 1.4(4) . . . . ?
C33 C32 C37 C39 60.3(3) . . . . ?
C31 C32 C37 C39 -119.8(3) . . . . ?
C33 C32 C37 C38 -63.8(3) . . . . ?
C31 C32 C37 C38 116.0(3) . . . . ?
C35 C36 C40 C42 -52.3(3) . . . . ?
C31 C36 C40 C42 128.0(3) . . . . ?
C35 C36 C40 C41 70.8(3) . . . . ?
C31 C36 C40 C41 -108.9(3) . . . . ?
As3 N3 C51 C56 -78.9(2) . . . . ?
As1 N3 C51 C56 112.7(2) . . . . ?
As3 N3 C51 C52 104.9(2) . . . . ?
As1 N3 C51 C52 -63.6(2) . . . . ?
C56 C51 C52 C53 -4.2(3) . . . . ?
N3 C51 C52 C53 172.0(2) . . . . ?
C56 C51 C52 C57 172.2(2) . . . . ?
N3 C51 C52 C57 -11.7(3) . . . . ?
C51 C52 C53 C54 1.8(4) . . . . ?
C57 C52 C53 C54 -174.7(3) . . . . ?
C52 C53 C54 C55 1.4(4) . . . . ?
C53 C54 C55 C56 -2.4(5) . . . . ?
C54 C55 C56 C51 0.2(4) . . . . ?
C54 C55 C56 C60 178.6(3) . . . . ?
C52 C51 C56 C55 3.2(4) . . . . ?
N3 C51 C56 C55 -173.0(2) . . . . ?
C52 C51 C56 C60 -175.2(2) . . . . ?
N3 C51 C56 C60 8.7(4) . . . . ?
C53 C52 C57 C59 -59.9(3) . . . . ?
C51 C52 C57 C59 123.8(3) . . . . ?
C53 C52 C57 C58 62.6(3) . . . . ?
C51 C52 C57 C58 -113.7(3) . . . . ?
C55 C56 C60 C62 58.5(3) . . . . ?
C51 C56 C60 C62 -123.2(3) . . . . ?
C55 C56 C60 C61 -65.3(3) . . . . ?
C51 C56 C60 C61 113.1(3) . . . . ?
